data_2240137
loop_
_publ_author_name
'Yoshinari, Nobuto'
'Konno, Takumi'

_publ_section_title
;
 Crystal structure of
 <i>S</i>,<i>N</i>-dibenzyl-<small>D</small>-penicillamine monohydrate
;
_journal_issue 11
_journal_name_full 'Acta Crystallographica Section E'
_journal_page_first o1209
_journal_paper_doi 10.1107/S1600536814023459
_journal_volume 70
_journal_year 2014
_chemical_formula_iupac 'C19 H23 N O2 S, H2 O'
_chemical_formula_moiety 'C19 H23 N O2 S, H2 O'
_chemical_formula_sum 'C19 H25 N O3 S'
_chemical_formula_weight 347.46
_chemical_name_systematic
;
<i>S</i>,<i>N</i>-Dibenzyl-<i>D</i>-penicillamine monohydrate
;
_space_group_crystal_system monoclinic
_space_group_IT_number 5
_space_group_name_Hall 'C 2y'
_space_group_name_H-M_alt 'C 1 2 1'
_symmetry_space_group_name_Hall 'C 2y'
_symmetry_space_group_name_H-M 'C 1 2 1'
_atom_sites_solution_hydrogens mixed
_audit_creation_method SHELXL-2014
_cell_angle_alpha 90
_cell_angle_beta 98.715(7)
_cell_angle_gamma 90
_cell_formula_units_Z 8
_cell_length_a 19.930(2)
_cell_length_b 6.2500(7)
_cell_length_c 30.645(4)
_cell_measurement_reflns_used 786
_cell_measurement_temperature 200(2)
_cell_measurement_theta_max 27.46
_cell_measurement_theta_min 3.42
_cell_volume 3773.1(8)
_computing_cell_refinement
;
PROCESS-AUTO (Rigaku, 2000)
;
_computing_data_collection
;
PROCESS-AUTO (Rigaku, 2000)
;
_computing_data_reduction
;
PROCESS-AUTO (Rigaku, 2000)
;
_computing_molecular_graphics
;
<i>Yadokari-XG</i> (Kabuto <i>et al.</i>,  2009)
;
_computing_publication_material
;
<i>Yadokari-XG</i> (Kabuto <i>et al.</i>,  2009)
;
_computing_structure_refinement
;
SHELXL2013 (Sheldrick, 2008)
;
_computing_structure_solution
;
SHELXS2013 (Sheldrick, 2008)
;
_diffrn_ambient_temperature 200(2)
_diffrn_detector_area_resol_mean 10.00
_diffrn_measured_fraction_theta_full 0.996
_diffrn_measured_fraction_theta_max 0.991
_diffrn_measurement_device_type 'Rigaku R-AXIS RAPID'
_diffrn_measurement_method \w
_diffrn_radiation_source 'fine-focus sealed tube'
_diffrn_radiation_type MoK\a
_diffrn_radiation_wavelength 0.71075
_diffrn_reflns_av_R_equivalents 0.0268
_diffrn_reflns_limit_h_max 25
_diffrn_reflns_limit_h_min -25
_diffrn_reflns_limit_k_max 8
_diffrn_reflns_limit_k_min -8
_diffrn_reflns_limit_l_max 39
_diffrn_reflns_limit_l_min -39
_diffrn_reflns_number 15147
_diffrn_reflns_theta_full 25.242
_diffrn_reflns_theta_max 27.485
_diffrn_reflns_theta_min 3.100
_exptl_absorpt_coefficient_mu 0.187
_exptl_absorpt_correction_T_max 0.994
_exptl_absorpt_correction_T_min 0.778
_exptl_absorpt_correction_type multi-scan
_exptl_absorpt_process_details
;
(ABSCOR; Higashi, 1995)
;
_exptl_crystal_colour colorless
_exptl_crystal_density_diffrn 1.223
_exptl_crystal_description platelet
_exptl_crystal_F_000 1488
_exptl_crystal_size_max 0.150
_exptl_crystal_size_mid 0.100
_exptl_crystal_size_min 0.030
_refine_diff_density_max 0.435
_refine_diff_density_min -0.252
_refine_ls_abs_structure_details
;
Flack <i>x</i> determined using 2566 quotients
[(<i>I</i>^+^)-(<i>I</i>^-^)]/[(<i>I</i>^+^)+(<i>I</i>^-^)]
(Parsons <i>et al.</i>,  2013)
;
_refine_ls_abs_structure_Flack 0.03(2)
_refine_ls_extinction_method none
_refine_ls_goodness_of_fit_ref 1.063
_refine_ls_hydrogen_treatment mixed
_refine_ls_matrix_type full
_refine_ls_number_parameters 461
_refine_ls_number_reflns 7694
_refine_ls_number_restraints 1
_refine_ls_restrained_S_all 1.063
_refine_ls_R_factor_all 0.0473
_refine_ls_R_factor_gt 0.0410
_refine_ls_shift/su_max 0.000
_refine_ls_shift/su_mean 0.000
_refine_ls_structure_factor_coef Fsqd
_refine_ls_weighting_details 'w=1/[\s^2^(Fo^2^)+(0.0482P)^2^+1.2220P] where P=(Fo^2^+2Fc^2^)/3'
_refine_ls_weighting_scheme calc
_refine_ls_wR_factor_gt 0.0906
_refine_ls_wR_factor_ref 0.0934
_reflns_number_gt 7006
_reflns_number_total 7694
_reflns_threshold_expression I>2\s(I)
_cod_data_source_file is5378sup1.cf
_cod_data_source_block I
_cod_original_cell_volume 3773.2(8)
_cod_database_code 2240137
_cod_database_fobs_code 2240137
_shelx_space_group_comment
;
The symmetry employed for this shelxl refinement is uniquely defined
by the following loop, which should always be used as a source of
symmetry information in preference to the above space-group names.
They are only intended as comments.
;
_shelx_estimated_absorpt_t_min 0.972
_shelx_estimated_absorpt_t_max 0.994
_shelxl_version_number 2014-3

loop_
_space_group_symop_operation_xyz
'x, y, z'
'-x, y, -z'
'x+1/2, y+1/2, z'
'-x+1/2, y+1/2, -z'

loop_
_atom_site_type_symbol
_atom_site_label
_atom_site_fract_x
_atom_site_fract_y
_atom_site_fract_z
_atom_site_U_iso_or_equiv
_atom_site_adp_type
_atom_site_calc_flag
_atom_site_occupancy
S S1 0.54021(3) 0.37960(9) 0.07484(2) 0.02754(16) Uani d 1
O O1 0.53088(10) -0.0974(3) 0.19789(6) 0.0392(5) Uani d 1
O O2 0.60252(10) -0.2717(3) 0.16081(6) 0.0349(5) Uani d 1
N N1 0.58790(11) 0.2829(3) 0.17415(7) 0.0240(4) Uani d 1
H H1 0.5905(13) 0.407(5) 0.1604(9) 0.029 Uiso d 1
H H2 0.5508(14) 0.309(5) 0.1889(9) 0.029 Uiso d 1
C C1 0.52331(12) 0.1335(4) 0.10419(8) 0.0244(5) Uani d 1
C C2 0.58099(12) 0.0945(4) 0.14360(8) 0.0234(5) Uani d 1
H H3 0.6245 0.0792 0.1314 0.028 Uiso calc 1
C C3 0.57073(12) -0.1113(4) 0.16993(8) 0.0260(5) Uani d 1
C C4 0.51755(14) -0.0596(4) 0.07331(9) 0.0347(6) Uani d 1
H H4 0.5008 -0.1831 0.0882 0.052 Uiso calc 1
H H5 0.5623 -0.0930 0.0655 0.052 Uiso calc 1
H H6 0.4859 -0.0268 0.0464 0.052 Uiso calc 1
C C5 0.45430(13) 0.1776(5) 0.11894(10) 0.0356(6) Uani d 1
H H7 0.4435 0.0616 0.1382 0.053 Uiso calc 1
H H8 0.4191 0.1858 0.0930 0.053 Uiso calc 1
H H9 0.4563 0.3135 0.1350 0.053 Uiso calc 1
C C6 0.6145(2) 0.3154(6) 0.04975(14) 0.0591(10) Uani d 1
H H10 0.6489 0.2435 0.0716 0.071 Uiso calc 1
H H11 0.6019 0.2172 0.0245 0.071 Uiso calc 1
C C7 0.64320(14) 0.5184(5) 0.03420(10) 0.0335(6) Uani d 1
C C8 0.62917(15) 0.5776(6) -0.00969(10) 0.0458(8) Uani d 1
H H12 0.6005 0.4913 -0.0302 0.055 Uiso calc 1
C C9 0.65753(18) 0.7659(6) -0.02381(12) 0.0578(10) Uani d 1
H H13 0.6477 0.8079 -0.0539 0.069 Uiso calc 1
C C10 0.69916(16) 0.8889(6) 0.00542(15) 0.0574(10) Uani d 1
H H14 0.7189 1.0148 -0.0045 0.069 Uiso calc 1
C C11 0.71268(18) 0.8333(6) 0.04855(15) 0.0601(10) Uani d 1
H H15 0.7414 0.9205 0.0688 0.072 Uiso calc 1
C C12 0.68468(17) 0.6499(6) 0.06289(11) 0.0501(8) Uani d 1
H H16 0.6941 0.6127 0.0933 0.060 Uiso calc 1
C C13 0.64745(13) 0.2701(4) 0.21067(8) 0.0318(6) Uani d 1
H H17 0.6487 0.4014 0.2289 0.038 Uiso calc 1
H H18 0.6410 0.1468 0.2299 0.038 Uiso calc 1
C C14 0.71428(14) 0.2462(5) 0.19426(9) 0.0308(6) Uani d 1
C C15 0.74302(14) 0.4186(5) 0.17595(9) 0.0387(6) Uani d 1
H H19 0.7200 0.5520 0.1730 0.046 Uiso calc 1
C C16 0.80556(15) 0.3974(6) 0.16177(12) 0.0529(9) Uani d 1
H H20 0.8247 0.5154 0.1484 0.063 Uiso calc 1
C C17 0.84014(16) 0.2054(7) 0.16701(12) 0.0557(9) Uani d 1
H H21 0.8835 0.1928 0.1580 0.067 Uiso calc 1
C C18 0.81217(16) 0.0333(6) 0.18518(12) 0.0545(9) Uani d 1
H H22 0.8359 -0.0990 0.1884 0.065 Uiso calc 1
C C19 0.74940(15) 0.0521(5) 0.19883(10) 0.0425(7) Uani d 1
H H23 0.7300 -0.0677 0.2114 0.051 Uiso calc 1
S S2 0.46646(3) 0.93252(9) 0.42752(2) 0.03026(17) Uani d 1
O O3 0.50246(10) 0.4534(3) 0.30958(6) 0.0380(5) Uani d 1
O O4 0.42108(11) 0.2829(3) 0.33859(7) 0.0391(5) Uani d 1
N N2 0.43753(12) 0.8345(3) 0.32686(7) 0.0254(5) Uani d 1
H H24 0.4737(15) 0.852(5) 0.3142(9) 0.030 Uiso d 1
H H25 0.4328(14) 0.955(5) 0.3400(9) 0.030 Uiso d 1
C C20 0.49179(13) 0.6890(4) 0.40019(8) 0.0276(6) Uani d 1
C C21 0.44067(13) 0.6488(4) 0.35761(8) 0.0249(5) Uani d 1
H H26 0.3947 0.6325 0.3665 0.030 Uiso calc 1
C C22 0.45587(13) 0.4405(4) 0.33312(8) 0.0275(5) Uani d 1
C C23 0.49265(17) 0.4945(5) 0.43061(9) 0.0402(7) Uani d 1
H H27 0.5127 0.3722 0.4173 0.060 Uiso calc 1
H H28 0.4461 0.4594 0.4348 0.060 Uiso calc 1
H H29 0.5197 0.5273 0.4593 0.060 Uiso calc 1
C C24 0.56361(14) 0.7409(5) 0.39158(10) 0.0398(7) Uani d 1
H H30 0.5930 0.7668 0.4197 0.060 Uiso calc 1
H H31 0.5625 0.8690 0.3730 0.060 Uiso calc 1
H H32 0.5814 0.6201 0.3764 0.060 Uiso calc 1
C C25 0.3886(2) 0.8563(6) 0.44760(15) 0.0630(11) Uani d 1
H H33 0.3596 0.7698 0.4251 0.076 Uiso calc 1
H H34 0.3991 0.7703 0.4749 0.076 Uiso calc 1
C C26 0.35257(14) 1.0599(5) 0.45678(10) 0.0365(7) Uani d 1
C C27 0.3042(2) 1.1515(10) 0.42613(13) 0.0805(15) Uani d 1
H H35 0.2931 1.0879 0.3978 0.097 Uiso calc 1
C C28 0.2713(3) 1.3345(13) 0.4359(3) 0.124(3) Uani d 1
H H36 0.2370 1.3944 0.4145 0.149 Uiso calc 1
C C29 0.2872(3) 1.4297(8) 0.4754(3) 0.110(3) Uani d 1
H H37 0.2646 1.5575 0.4817 0.133 Uiso calc 1
C C30 0.3356(2) 1.3424(7) 0.50638(17) 0.0781(15) Uani d 1
H H38 0.3468 1.4092 0.5344 0.094 Uiso calc 1
C C31 0.36859(16) 1.1567(6) 0.49720(10) 0.0447(8) Uani d 1
H H39 0.4023 1.0961 0.5189 0.054 Uiso calc 1
C C32 0.38062(14) 0.8229(5) 0.28808(9) 0.0334(6) Uani d 1
H H40 0.3883 0.9333 0.2662 0.040 Uiso calc 1
H H41 0.3819 0.6813 0.2737 0.040 Uiso calc 1
C C33 0.31154(14) 0.8556(5) 0.30101(9) 0.0339(6) Uani d 1
C C34 0.28147(16) 1.0576(6) 0.29587(10) 0.0444(8) Uani d 1
H H42 0.3056 1.1741 0.2857 0.053 Uiso calc 1
C C35 0.21634(18) 1.0884(7) 0.30561(12) 0.0605(11) Uani d 1
H H43 0.1958 1.2257 0.3021 0.073 Uiso calc 1
C C36 0.18146(16) 0.9183(8) 0.32053(11) 0.0605(11) Uani d 1
H H44 0.1369 0.9394 0.3271 0.073 Uiso calc 1
C C37 0.21099(17) 0.7187(7) 0.32586(11) 0.0544(9) Uani d 1
H H45 0.1869 0.6031 0.3363 0.065 Uiso calc 1
C C38 0.27558(15) 0.6868(6) 0.31597(10) 0.0413(7) Uani d 1
H H46 0.2956 0.5487 0.3194 0.050 Uiso calc 1
O O5 0.49439(11) 0.4819(3) 0.21838(8) 0.0391(5) Uani d 1
H H47 0.4939(16) 0.483(6) 0.2448(11) 0.047 Uiso d 1
H H48 0.5069(17) 0.601(6) 0.2145(11) 0.047 Uiso d 1
O O6 0.54027(12) 0.0182(4) 0.28774(8) 0.0425(5) Uani d 1
H H49 0.5289(18) 0.141(6) 0.2907(11) 0.051 Uiso d 1
H H50 0.5348(17) 0.001(6) 0.2613(12) 0.051 Uiso d 1

loop_
_atom_site_aniso_label
_atom_site_aniso_U_11
_atom_site_aniso_U_22
_atom_site_aniso_U_33
_atom_site_aniso_U_12
_atom_site_aniso_U_13
_atom_site_aniso_U_23
S1 0.0323(3) 0.0171(3) 0.0342(3) 0.0018(2) 0.0084(3) 0.0037(3)
O1 0.0554(12) 0.0240(10) 0.0426(11) -0.0015(9) 0.0219(10) 0.0062(9)
O2 0.0442(11) 0.0158(9) 0.0455(11) 0.0028(8) 0.0091(9) 0.0017(8)
N1 0.0281(11) 0.0137(10) 0.0321(12) -0.0022(8) 0.0101(10) -0.0005(8)
C1 0.0250(12) 0.0157(12) 0.0327(13) -0.0031(9) 0.0048(11) 0.0039(10)
C2 0.0238(12) 0.0150(11) 0.0327(13) -0.0013(9) 0.0082(11) -0.0002(10)
C3 0.0311(12) 0.0175(12) 0.0284(12) -0.0029(10) 0.0010(11) -0.0017(10)
C4 0.0395(14) 0.0210(13) 0.0411(15) -0.0051(12) -0.0018(12) -0.0023(12)
C5 0.0238(13) 0.0365(16) 0.0477(16) -0.0011(11) 0.0088(12) 0.0100(13)
C6 0.071(2) 0.0302(17) 0.089(3) 0.0130(16) 0.053(2) 0.0130(17)
C7 0.0304(14) 0.0277(14) 0.0463(16) 0.0041(11) 0.0179(13) 0.0057(12)
C8 0.0330(15) 0.056(2) 0.0477(18) -0.0005(14) 0.0025(14) 0.0030(16)
C9 0.050(2) 0.069(3) 0.057(2) 0.0199(19) 0.0183(18) 0.033(2)
C10 0.0424(17) 0.0333(18) 0.106(3) 0.0004(15) 0.040(2) 0.008(2)
C11 0.0464(19) 0.052(2) 0.086(3) -0.0097(16) 0.022(2) -0.025(2)
C12 0.0473(19) 0.062(2) 0.0436(17) 0.0082(17) 0.0142(15) -0.0038(16)
C13 0.0409(15) 0.0250(14) 0.0288(13) -0.0049(12) 0.0036(12) -0.0022(11)
C14 0.0304(14) 0.0285(15) 0.0307(13) -0.0023(11) -0.0043(11) -0.0033(11)
C15 0.0338(13) 0.0333(16) 0.0486(16) 0.0028(13) 0.0049(12) 0.0040(14)
C16 0.0364(15) 0.057(2) 0.067(2) -0.0038(16) 0.0131(15) 0.0060(19)
C17 0.0285(15) 0.069(3) 0.069(2) 0.0056(16) 0.0063(16) -0.006(2)
C18 0.0399(17) 0.045(2) 0.075(2) 0.0126(15) -0.0035(17) -0.0053(18)
C19 0.0408(16) 0.0302(16) 0.0532(18) -0.0008(13) -0.0035(14) -0.0016(13)
S2 0.0398(4) 0.0192(4) 0.0337(3) -0.0036(3) 0.0115(3) -0.0060(3)
O3 0.0476(11) 0.0289(11) 0.0412(10) 0.0018(9) 0.0189(9) -0.0071(9)
O4 0.0501(12) 0.0178(10) 0.0506(12) -0.0071(9) 0.0119(10) -0.0058(9)
N2 0.0319(11) 0.0157(10) 0.0300(12) -0.0018(9) 0.0093(10) -0.0017(9)
C20 0.0355(14) 0.0175(12) 0.0303(13) 0.0024(10) 0.0061(12) -0.0050(10)
C21 0.0302(13) 0.0159(12) 0.0305(13) -0.0019(10) 0.0108(11) -0.0024(10)
C22 0.0346(13) 0.0183(12) 0.0291(12) 0.0014(11) 0.0031(11) -0.0005(11)
C23 0.0590(19) 0.0256(15) 0.0337(15) 0.0034(13) -0.0004(14) 0.0007(12)
C24 0.0330(15) 0.0426(18) 0.0437(16) -0.0013(13) 0.0052(13) -0.0122(14)
C25 0.071(2) 0.039(2) 0.091(3) -0.0139(17) 0.054(2) -0.0174(19)
C26 0.0333(15) 0.0376(17) 0.0424(16) -0.0056(13) 0.0177(13) -0.0084(13)
C27 0.050(2) 0.143(5) 0.047(2) -0.001(3) 0.0041(19) 0.017(3)
C28 0.061(3) 0.149(7) 0.169(6) 0.050(4) 0.038(4) 0.107(5)
C29 0.070(3) 0.042(3) 0.243(8) 0.014(2) 0.096(5) 0.020(4)
C30 0.072(3) 0.065(3) 0.111(3) -0.033(2) 0.057(3) -0.052(3)
C31 0.0386(16) 0.052(2) 0.0454(17) -0.0048(14) 0.0122(14) -0.0092(15)
C32 0.0427(15) 0.0287(14) 0.0281(13) 0.0011(12) 0.0029(12) -0.0006(11)
C33 0.0357(14) 0.0324(15) 0.0311(14) -0.0018(12) -0.0032(12) -0.0081(11)
C34 0.0443(17) 0.0398(19) 0.0446(17) 0.0038(14) -0.0076(14) -0.0110(14)
C35 0.049(2) 0.060(2) 0.065(2) 0.0200(18) -0.0163(18) -0.026(2)
C36 0.0316(15) 0.093(3) 0.055(2) 0.006(2) -0.0012(15) -0.033(2)
C37 0.0389(18) 0.074(3) 0.0501(19) -0.0087(18) 0.0062(16) -0.0110(19)
C38 0.0381(16) 0.0424(17) 0.0420(16) -0.0028(13) 0.0021(14) -0.0072(14)
O5 0.0536(13) 0.0256(11) 0.0425(11) 0.0005(9) 0.0214(10) 0.0005(9)
O6 0.0581(14) 0.0281(11) 0.0461(12) -0.0041(10) 0.0236(11) -0.0020(10)

loop_
_atom_type_symbol
_atom_type_description
_atom_type_scat_dispersion_real
_atom_type_scat_dispersion_imag
_atom_type_scat_source
C C 0.0033 0.0016 'International Tables Vol C Tables 4.2.6.8 and 6.1.1.4'
H H 0.0000 0.0000 'International Tables Vol C Tables 4.2.6.8 and 6.1.1.4'
O O 0.0106 0.0060 'International Tables Vol C Tables 4.2.6.8 and 6.1.1.4'
N N 0.0061 0.0033 'International Tables Vol C Tables 4.2.6.8 and 6.1.1.4'
S S 0.1246 0.1234 'International Tables Vol C Tables 4.2.6.8 and 6.1.1.4'

loop_
_geom_angle_atom_site_label_1
_geom_angle_atom_site_label_2
_geom_angle_atom_site_label_3
_geom_angle
C6 S1 C1 104.14(14)
C2 N1 C13 114.3(2)
C2 N1 H1 113.4(18)
C13 N1 H1 107.6(18)
C2 N1 H2 115.6(18)
C13 N1 H2 104.0(17)
H1 N1 H2 101(2)
C4 C1 C5 109.7(2)
C4 C1 C2 109.6(2)
C5 C1 C2 112.9(2)
C4 C1 S1 111.12(17)
C5 C1 S1 103.44(17)
C2 C1 S1 110.01(16)
N1 C2 C3 109.52(19)
N1 C2 C1 110.5(2)
C3 C2 C1 113.22(19)
N1 C2 H3 107.8
C3 C2 H3 107.8
C1 C2 H3 107.8
O2 C3 O1 127.4(2)
O2 C3 C2 116.2(2)
O1 C3 C2 116.4(2)
C1 C4 H4 109.5
C1 C4 H5 109.5
H4 C4 H5 109.5
C1 C4 H6 109.5
H4 C4 H6 109.5
H5 C4 H6 109.5
C1 C5 H7 109.5
C1 C5 H8 109.5
H7 C5 H8 109.5
C1 C5 H9 109.5
H7 C5 H9 109.5
H8 C5 H9 109.5
C7 C6 S1 108.8(2)
C7 C6 H10 109.9
S1 C6 H10 109.9
C7 C6 H11 109.9
S1 C6 H11 109.9
H10 C6 H11 108.3
C8 C7 C12 118.2(3)
C8 C7 C6 120.4(3)
C12 C7 C6 121.4(3)
C7 C8 C9 119.6(3)
C7 C8 H12 120.2
C9 C8 H12 120.2
C10 C9 C8 120.3(3)
C10 C9 H13 119.9
C8 C9 H13 119.9
C11 C10 C9 120.5(3)
C11 C10 H14 119.7
C9 C10 H14 119.7
C10 C11 C12 119.7(4)
C10 C11 H15 120.1
C12 C11 H15 120.1
C11 C12 C7 121.6(3)
C11 C12 H16 119.2
C7 C12 H16 119.2
C14 C13 N1 113.3(2)
C14 C13 H17 108.9
N1 C13 H17 108.9
C14 C13 H18 108.9
N1 C13 H18 108.9
H17 C13 H18 107.7
C15 C14 C19 119.1(3)
C15 C14 C13 120.2(3)
C19 C14 C13 120.6(3)
C14 C15 C16 120.1(3)
C14 C15 H19 119.9
C16 C15 H19 119.9
C17 C16 C15 120.2(3)
C17 C16 H20 119.9
C15 C16 H20 119.9
C18 C17 C16 120.3(3)
C18 C17 H21 119.9
C16 C17 H21 119.9
C17 C18 C19 119.9(3)
C17 C18 H22 120.0
C19 C18 H22 120.0
C18 C19 C14 120.4(3)
C18 C19 H23 119.8
C14 C19 H23 119.8
C25 S2 C20 104.13(14)
C21 N2 C32 114.4(2)
C21 N2 H24 114.7(19)
C32 N2 H24 103.1(18)
C21 N2 H25 112.5(19)
C32 N2 H25 106.5(19)
H24 N2 H25 105(3)
C24 C20 C23 110.4(2)
C24 C20 C21 113.7(2)
C23 C20 C21 109.2(2)
C24 C20 S2 103.38(18)
C23 C20 S2 110.94(17)
C21 C20 S2 109.02(17)
N2 C21 C20 111.4(2)
N2 C21 C22 109.84(18)
C20 C21 C22 113.0(2)
N2 C21 H26 107.4
C20 C21 H26 107.4
C22 C21 H26 107.4
O4 C22 O3 127.4(2)
O4 C22 C21 116.7(2)
O3 C22 C21 115.9(2)
C20 C23 H27 109.5
C20 C23 H28 109.5
H27 C23 H28 109.5
C20 C23 H29 109.5
H27 C23 H29 109.5
H28 C23 H29 109.5
C20 C24 H30 109.5
C20 C24 H31 109.5
H30 C24 H31 109.5
C20 C24 H32 109.5
H30 C24 H32 109.5
H31 C24 H32 109.5
C26 C25 S2 107.3(2)
C26 C25 H33 110.3
S2 C25 H33 110.3
C26 C25 H34 110.3
S2 C25 H34 110.3
H33 C25 H34 108.5
C27 C26 C31 118.7(4)
C27 C26 C25 122.1(4)
C31 C26 C25 119.2(3)
C26 C27 C28 120.6(5)
C26 C27 H35 119.7
C28 C27 H35 119.7
C29 C28 C27 120.8(5)
C29 C28 H36 119.6
C27 C28 H36 119.6
C28 C29 C30 119.7(5)
C28 C29 H37 120.2
C30 C29 H37 120.2
C29 C30 C31 120.2(4)
C29 C30 H38 119.9
C31 C30 H38 119.9
C26 C31 C30 120.1(4)
C26 C31 H39 120.0
C30 C31 H39 120.0
C33 C32 N2 113.2(2)
C33 C32 H40 108.9
N2 C32 H40 108.9
C33 C32 H41 108.9
N2 C32 H41 108.9
H40 C32 H41 107.8
C38 C33 C34 119.3(3)
C38 C33 C32 121.4(3)
C34 C33 C32 119.2(3)
C35 C34 C33 120.0(3)
C35 C34 H42 120.0
C33 C34 H42 120.0
C36 C35 C34 119.8(3)
C36 C35 H43 120.1
C34 C35 H43 120.1
C37 C36 C35 120.5(3)
C37 C36 H44 119.8
C35 C36 H44 119.8
C36 C37 C38 120.0(4)
C36 C37 H45 120.0
C38 C37 H45 120.0
C37 C38 C33 120.4(3)
C37 C38 H46 119.8
C33 C38 H46 119.8
H47 O5 H48 101(4)
H49 O6 H50 104(4)

loop_
_geom_bond_atom_site_label_1
_geom_bond_atom_site_label_2
_geom_bond_distance
S1 C6 1.814(3)
S1 C1 1.839(2)
O1 C3 1.256(3)
O2 C3 1.240(3)
N1 C2 1.497(3)
N1 C13 1.505(3)
N1 H1 0.89(3)
N1 H2 0.94(3)
C1 C4 1.527(4)
C1 C5 1.536(3)
C1 C2 1.555(3)
C2 C3 1.549(3)
C2 H3 1.0000
C4 H4 0.9800
C4 H5 0.9800
C4 H6 0.9800
C5 H7 0.9800
C5 H8 0.9800
C5 H9 0.9800
C6 C7 1.498(4)
C6 H10 0.9900
C6 H11 0.9900
C7 C8 1.382(4)
C7 C12 1.383(5)
C8 C9 1.402(5)
C8 H12 0.9500
C9 C10 1.363(5)
C9 H13 0.9500
C10 C11 1.354(6)
C10 H14 0.9500
C11 C12 1.376(5)
C11 H15 0.9500
C12 H16 0.9500
C13 C14 1.501(4)
C13 H17 0.9900
C13 H18 0.9900
C14 C15 1.379(4)
C14 C19 1.397(4)
C15 C16 1.387(4)
C15 H19 0.9500
C16 C17 1.381(5)
C16 H20 0.9500
C17 C18 1.368(5)
C17 H21 0.9500
C18 C19 1.383(4)
C18 H22 0.9500
C19 H23 0.9500
S2 C25 1.817(3)
S2 C20 1.844(3)
O3 C22 1.262(3)
O4 C22 1.230(3)
N2 C21 1.490(3)
N2 C32 1.515(4)
N2 H24 0.88(3)
N2 H25 0.87(3)
C20 C24 1.529(4)
C20 C23 1.531(4)
C20 C21 1.549(4)
C21 C22 1.556(3)
C21 H26 1.0000
C23 H27 0.9800
C23 H28 0.9800
C23 H29 0.9800
C24 H30 0.9800
C24 H31 0.9800
C24 H32 0.9800
C25 C26 1.508(5)
C25 H33 0.9900
C25 H34 0.9900
C26 C27 1.366(5)
C26 C31 1.372(4)
C27 C28 1.373(9)
C27 H35 0.9500
C28 C29 1.343(9)
C28 H36 0.9500
C29 C30 1.362(8)
C29 H37 0.9500
C30 C31 1.384(6)
C30 H38 0.9500
C31 H39 0.9500
C32 C33 1.503(4)
C32 H40 0.9900
C32 H41 0.9900
C33 C38 1.392(4)
C33 C34 1.396(4)
C34 C35 1.389(5)
C34 H42 0.9500
C35 C36 1.385(6)
C35 H43 0.9500
C36 C37 1.378(6)
C36 H44 0.9500
C37 C38 1.381(4)
C37 H45 0.9500
C38 H46 0.9500
O5 H47 0.81(3)
O5 H48 0.80(4)
O6 H49 0.81(4)
O6 H50 0.81(3)

loop_
_geom_hbond_atom_site_label_D
_geom_hbond_atom_site_label_H
_geom_hbond_atom_site_label_A
_geom_hbond_site_symmetry_A
_geom_hbond_distance_DH
_geom_hbond_distance_HA
_geom_hbond_distance_DA
_geom_hbond_angle_DHA
N1 H1 S1 . 0.89(3) 2.67(3) 3.107(2) 112(2)
N1 H1 O2 1_565 0.89(3) 2.02(3) 2.835(3) 152(2)
N1 H2 O5 . 0.94(3) 1.89(3) 2.761(3) 154(3)
N2 H24 O6 1_565 0.88(3) 1.96(3) 2.774(3) 155(3)
N2 H25 S2 . 0.87(3) 2.67(3) 3.112(2) 113(2)
N2 H25 O4 1_565 0.87(3) 2.06(3) 2.851(3) 151(3)
O5 H47 O3 . 0.81(3) 1.97(3) 2.781(3) 172(4)
O5 H48 O1 1_565 0.80(4) 2.03(4) 2.824(3) 173(3)
O6 H49 O3 . 0.81(4) 2.13(4) 2.927(3) 171(3)
O6 H50 O1 . 0.81(3) 2.03(4) 2.825(3) 169(4)

loop_
_geom_torsion_atom_site_label_1
_geom_torsion_atom_site_label_2
_geom_torsion_atom_site_label_3
_geom_torsion_atom_site_label_4
_geom_torsion
C6 S1 C1 C4 -53.7(2)
C6 S1 C1 C5 -171.4(2)
C6 S1 C1 C2 67.8(2)
C13 N1 C2 C3 60.9(3)
C13 N1 C2 C1 -173.69(19)
C4 C1 C2 N1 179.6(2)
C5 C1 C2 N1 -57.9(3)
S1 C1 C2 N1 57.1(2)
C4 C1 C2 C3 -57.2(3)
C5 C1 C2 C3 65.4(3)
S1 C1 C2 C3 -179.64(16)
N1 C2 C3 O2 -137.9(2)
C1 C2 C3 O2 98.4(3)
N1 C2 C3 O1 42.6(3)
C1 C2 C3 O1 -81.2(3)
C1 S1 C6 C7 -166.4(3)
S1 C6 C7 C8 -99.3(3)
S1 C6 C7 C12 81.4(4)
C12 C7 C8 C9 0.6(4)
C6 C7 C8 C9 -178.7(3)
C7 C8 C9 C10 0.6(5)
C8 C9 C10 C11 -1.2(5)
C9 C10 C11 C12 0.6(5)
C10 C11 C12 C7 0.6(5)
C8 C7 C12 C11 -1.2(5)
C6 C7 C12 C11 178.1(3)
C2 N1 C13 C14 57.6(3)
N1 C13 C14 C15 74.4(3)
N1 C13 C14 C19 -108.1(3)
C19 C14 C15 C16 0.9(4)
C13 C14 C15 C16 178.5(3)
C14 C15 C16 C17 -1.7(5)
C15 C16 C17 C18 1.7(5)
C16 C17 C18 C19 -0.7(5)
C17 C18 C19 C14 -0.1(5)
C15 C14 C19 C18 0.0(4)
C13 C14 C19 C18 -177.5(3)
C25 S2 C20 C24 -169.3(2)
C25 S2 C20 C23 -51.0(3)
C25 S2 C20 C21 69.4(2)
C32 N2 C21 C20 -170.4(2)
C32 N2 C21 C22 63.5(3)
C24 C20 C21 N2 -56.5(3)
C23 C20 C21 N2 179.7(2)
S2 C20 C21 N2 58.3(2)
C24 C20 C21 C22 67.8(3)
C23 C20 C21 C22 -56.1(3)
S2 C20 C21 C22 -177.47(17)
N2 C21 C22 O4 -134.3(2)
C20 C21 C22 O4 100.6(3)
N2 C21 C22 O3 45.3(3)
C20 C21 C22 O3 -79.8(3)
C20 S2 C25 C26 -161.7(2)
S2 C25 C26 C27 93.5(4)
S2 C25 C26 C31 -86.6(3)
C31 C26 C27 C28 -1.2(6)
C25 C26 C27 C28 178.6(4)
C26 C27 C28 C29 1.5(8)
C27 C28 C29 C30 -0.9(9)
C28 C29 C30 C31 0.2(7)
C27 C26 C31 C30 0.4(5)
C25 C26 C31 C30 -179.4(3)
C29 C30 C31 C26 0.1(5)
C21 N2 C32 C33 71.1(3)
N2 C32 C33 C38 -85.2(3)
N2 C32 C33 C34 97.9(3)
C38 C33 C34 C35 -0.1(4)
C32 C33 C34 C35 176.9(3)
C33 C34 C35 C36 0.2(5)
C34 C35 C36 C37 0.1(5)
C35 C36 C37 C38 -0.5(5)
C36 C37 C38 C33 0.6(5)
C34 C33 C38 C37 -0.3(4)
C32 C33 C38 C37 -177.2(3)
